data_7228485
loop_
_publ_author_name
'Puttreddy, Rakesh'
'Beyeh, Ngong Kodiah'
'Ras, Robin H.A.'
'Trant, John'
'Rissanen, Kari'

_publ_section_title
;
 Endo-/Exo- and Halogen Bonded Complexes of Conformationally Rigid
 Cethyl-2-bromoresorcinarene and aromatic N-oxides
;
_journal_name_full CrystEngComm
_journal_paper_doi 10.1039/C7CE00975E
_journal_year 2017
_chemical_formula_moiety 'C36 H36 Br4 O8, 3(C11 H9 N O), C3 H6 O'
_chemical_formula_sum 'C72 H69 Br4 N3 O12'
_chemical_formula_weight 1487.94
_space_group_crystal_system monoclinic
_space_group_IT_number 13
_space_group_name_Hall '-P 2yac'
_space_group_name_H-M_alt 'P 1 2/n 1'
_symmetry_space_group_name_Hall '-P 2yac'
_symmetry_space_group_name_H-M 'P 1 2/n 1'
_atom_sites_solution_hydrogens mixed
_atom_sites_solution_primary direct
_audit_creation_date 2017-05-09
_audit_creation_method
;
Olex2 1.2
(compiled 2016.08.25 svn.r3337 for OlexSys, GUI svn.r5103)
;
_audit_update_record
;
2017-05-22 deposited with the CCDC.
2017-06-15 downloaded from the CCDC.
;
_cell_angle_alpha 90
_cell_angle_beta 114.269(3)
_cell_angle_gamma 90
_cell_formula_units_Z 2
_cell_length_a 19.2354(5)
_cell_length_b 7.84234(14)
_cell_length_c 22.8722(6)
_cell_measurement_reflns_used 7405
_cell_measurement_temperature 123.00(10)
_cell_measurement_theta_max 73.1800
_cell_measurement_theta_min 3.8720
_cell_volume 3145.37(15)
_computing_cell_refinement
;
CrysAlisPro, Agilent Technologies,
Version 1.171.37.35 (release 13-08-2014 CrysAlis171 .NET)
(compiled Aug 13 2014,18:06:01)
;
_computing_data_collection
;
CrysAlisPro, Agilent Technologies,
Version 1.171.37.35 (release 13-08-2014 CrysAlis171 .NET)
(compiled Aug 13 2014,18:06:01)
;
_computing_data_reduction
;
CrysAlisPro, Agilent Technologies,
Version 1.171.37.35 (release 13-08-2014 CrysAlis171 .NET)
(compiled Aug 13 2014,18:06:01)
;
_computing_molecular_graphics 'Olex2 (Dolomanov et al., 2009)'
_computing_publication_material 'Olex2 (Dolomanov et al., 2009)'
_computing_structure_refinement 'ShelXL (Sheldrick, 2015)'
_computing_structure_solution 'ShelXS (Sheldrick, 2008)'
_diffrn_ambient_environment N~2~
_diffrn_ambient_temperature 123.00(10)
_diffrn_detector 'CCD plate'
_diffrn_detector_area_resol_mean 5.1977
_diffrn_detector_type Atlas
_diffrn_measured_fraction_theta_full 0.999
_diffrn_measured_fraction_theta_max 0.999
_diffrn_measurement_details
;
#__ type_ start__ end____ width___ exp.time_
  1 omega -115.00  -19.00   1.0000    7.5000
omega____ theta____ kappa____ phi______ frames
    -      -41.3676  -37.0000   30.0000 96

#__ type_ start__ end____ width___ exp.time_
  2 omega  -72.00   29.00   1.0000    7.5000
omega____ theta____ kappa____ phi______ frames
    -      -41.3676   77.0000 -150.0000 101

#__ type_ start__ end____ width___ exp.time_
  3 omega   77.00  173.00   1.0000   50.0000
omega____ theta____ kappa____ phi______ frames
    -      105.6154   61.0000  120.0000 96

#__ type_ start__ end____ width___ exp.time_
  4 omega   82.00  175.00   1.0000   50.0000
omega____ theta____ kappa____ phi______ frames
    -      105.6154   61.0000 -180.0000 93

#__ type_ start__ end____ width___ exp.time_
  5 omega   50.00   94.00   1.0000   50.0000
omega____ theta____ kappa____ phi______ frames
    -      105.6154  -45.0000 -180.0000 44

#__ type_ start__ end____ width___ exp.time_
  6 omega   33.00  135.00   1.0000   50.0000
omega____ theta____ kappa____ phi______ frames
    -      105.6154  -61.0000   30.0000 102

#__ type_ start__ end____ width___ exp.time_
  7 omega   39.00   90.00   1.0000   50.0000
omega____ theta____ kappa____ phi______ frames
    -      105.6154  -94.0000  -60.0000 51

#__ type_ start__ end____ width___ exp.time_
  8 omega  -23.00   19.00   1.0000    7.5000
omega____ theta____ kappa____ phi______ frames
    -      -41.6176   37.0000  150.0000 42

#__ type_ start__ end____ width___ exp.time_
  9 omega  -64.00   33.00   1.0000    7.5000
omega____ theta____ kappa____ phi______ frames
    -      -41.6176   77.0000  -30.0000 97

#__ type_ start__ end____ width___ exp.time_
 10 omega  118.00  178.00   1.0000   50.0000
omega____ theta____ kappa____ phi______ frames
    -      105.6154   45.0000   60.0000 60

#__ type_ start__ end____ width___ exp.time_
 11 omega   85.00  111.00   1.0000   50.0000
omega____ theta____ kappa____ phi______ frames
    -      105.6154   45.0000   30.0000 26

#__ type_ start__ end____ width___ exp.time_
 12 omega   25.00   51.00   1.0000   50.0000
omega____ theta____ kappa____ phi______ frames
    -      105.6154  -94.0000  120.0000 26

#__ type_ start__ end____ width___ exp.time_
 13 omega   72.00  109.00   1.0000   50.0000
omega____ theta____ kappa____ phi______ frames
    -      105.6154  -94.0000  120.0000 37

#__ type_ start__ end____ width___ exp.time_
 14 omega   24.00  109.00   1.0000   50.0000
omega____ theta____ kappa____ phi______ frames
    -      105.6154  -94.0000    0.0000 85

#__ type_ start__ end____ width___ exp.time_
 15 omega  128.00  154.00   1.0000   50.0000
omega____ theta____ kappa____ phi______ frames
    -      105.6154   45.0000   30.0000 26

#__ type_ start__ end____ width___ exp.time_
 16 omega   34.00   76.00   1.0000   50.0000
omega____ theta____ kappa____ phi______ frames
    -      105.6154 -125.0000  -90.0000 42
;
_diffrn_measurement_device 'four-circle diffractometer'
_diffrn_measurement_device_type 'SuperNova, Dual, Cu at zero, Atlas'
_diffrn_measurement_method '\w scans'
_diffrn_orient_matrix_UB_11 0.0050365000
_diffrn_orient_matrix_UB_12 -0.0070742000
_diffrn_orient_matrix_UB_13 0.0689557000
_diffrn_orient_matrix_UB_21 -0.0386546000
_diffrn_orient_matrix_UB_22 0.1760782000
_diffrn_orient_matrix_UB_23 -0.0094667000
_diffrn_orient_matrix_UB_31 -0.0787209000
_diffrn_orient_matrix_UB_32 -0.0867675000
_diffrn_orient_matrix_UB_33 -0.0248337000
_diffrn_radiation_monochromator mirror
_diffrn_radiation_probe x-ray
_diffrn_radiation_type CuK\a
_diffrn_radiation_wavelength 1.54184
_diffrn_reflns_av_R_equivalents 0.0611
_diffrn_reflns_av_unetI/netI 0.0598
_diffrn_reflns_Laue_measured_fraction_full 0.999
_diffrn_reflns_Laue_measured_fraction_max 0.999
_diffrn_reflns_limit_h_max 20
_diffrn_reflns_limit_h_min -22
_diffrn_reflns_limit_k_max 7
_diffrn_reflns_limit_k_min -9
_diffrn_reflns_limit_l_max 27
_diffrn_reflns_limit_l_min -27
_diffrn_reflns_number 17556
_diffrn_reflns_point_group_measured_fraction_full 0.999
_diffrn_reflns_point_group_measured_fraction_max 0.999
_diffrn_reflns_theta_full 66.736
_diffrn_reflns_theta_max 66.736
_diffrn_reflns_theta_min 3.904
_diffrn_source 'sealed X-ray tube'
_diffrn_source_type 'SuperNova (Cu) X-ray Source'
_exptl_absorpt_coefficient_mu 3.681
_exptl_absorpt_correction_T_max 1.00000
_exptl_absorpt_correction_T_min 0.89626
_exptl_absorpt_correction_type gaussian
_exptl_absorpt_process_details
;
CrysAlisPro, Agilent Technologies,
Version 1.171.37.35 (release 13-08-2014 CrysAlis171 .NET)
(compiled Aug 13 2014,18:06:01)
Empirical absorption correction using spherical harmonics,
 implemented in SCALE3 ABSPACK scaling algorithm.
Empirical absorption correction using spherical harmonics,
 implemented in SCALE3 ABSPACK scaling algorithm.
;
_exptl_crystal_density_diffrn 1.571
_exptl_crystal_F_000 1516
_exptl_crystal_size_max 0.0696
_exptl_crystal_size_mid 0.0559
_exptl_crystal_size_min 0.0277
_refine_diff_density_max 1.435
_refine_diff_density_min -0.499
_refine_diff_density_rms 0.115
_refine_ls_extinction_method none
_refine_ls_goodness_of_fit_ref 1.020
_refine_ls_hydrogen_treatment mixed
_refine_ls_matrix_type full
_refine_ls_number_parameters 450
_refine_ls_number_reflns 5578
_refine_ls_number_restraints 41
_refine_ls_restrained_S_all 1.021
_refine_ls_R_factor_all 0.0539
_refine_ls_R_factor_gt 0.0451
_refine_ls_shift/su_max 0.001
_refine_ls_shift/su_mean 0.000
_refine_ls_structure_factor_coef Fsqd
_refine_ls_weighting_details 'w=1/[\s^2^(Fo^2^)+(0.0696P)^2^] where P=(Fo^2^+2Fc^2^)/3'
_refine_ls_weighting_scheme calc
_refine_ls_wR_factor_gt 0.1081
_refine_ls_wR_factor_ref 0.1147
_reflns_Friedel_coverage 0.000
_reflns_number_gt 4769
_reflns_number_total 5578
_reflns_threshold_expression 'I > 2\s(I)'
_cod_data_source_file c7ce00975e2.cif
_cod_data_source_block acetone_BrC2_7
_cod_original_cell_volume 3145.36(14)
_cod_database_code 7228485
_chemical_oxdiff_formula 'C20 H20 N1 O9'
_shelx_space_group_comment
;
The symmetry employed for this shelxl refinement is uniquely defined
by the following loop, which should always be used as a source of
symmetry information in preference to the above space-group names.
They are only intended as comments.
;
_reflns_odcompleteness_completeness 99.87
_reflns_odcompleteness_iscentric 1
_reflns_odcompleteness_theta 66.97
_olex2_refinement_description
;
1. Fixed Uiso
 At 1.2 times of:
  All C(H) groups, All C(H,H) groups
 At 1.5 times of:
  All C(H,H,H) groups, All O(H) groups
2. Restrained distances
 H4-O4
 0.85 with sigma of 0.02
 O7-N2
 1.34 with sigma of 0.02
 O3-H3
 0.85 with sigma of 0.02
 O2-H2
 0.85 with sigma of 0.02
 H5-O5
 0.85 with sigma of 0.02
3. Uiso/Uaniso restraints and constraints
Uanis(C32) \\sim Ueq, Uanis(C34) \\sim Ueq, Uanis(C31) \\sim Ueq, Uanis(C30)
\\sim Ueq, Uanis(N2) \\sim Ueq: with sigma of 0.01 and sigma for terminal atoms
of 0.02
Uanis(C37) \\sim Ueq: with sigma of 0.01 and sigma for terminal atoms of 0.02
4. Others
 Fixed Sof: O7(0.5) C30(0.5) H30(0.5) C31(0.5) H31(0.5) C32(0.5) C33(0.5)
 H33(0.5) C34(0.5) H34(0.5) N2(0.5) C38(0.5) H38(0.5) C37(0.5) H37(0.5)
 C36(0.5) H36(0.5) C35(0.5) C40(0.5) H40(0.5) C39(0.5) H39(0.5)
 Fixed U11: O7(0.104627) C34(0.078601) C37(0.086901)
 Fixed U22: C37(0.0962)
 Fixed U33: C39(0.09185)
5.a Riding coordinates:
 O2(H2), O3(H3), O5(H5)
5.b Ternary CH refined with riding coordinates:
 C7(H7), C16(H16)
5.c Secondary CH2 refined with riding coordinates:
 C8(H8A,H8B), C17(H17A,H17B)
5.d Aromatic/amide H refined with riding coordinates:
 C1(H1), C10(H10), C19(H19), C20(H20), C22(H22), C23(H23), C25(H25), C26(H26),
 C27(H27), C28(H28), C29(H29), C30(H30), C31(H31), C33(H33), C34(H34), C38(H38),
  C37(H37), C36(H36), C40(H40), C39(H39)
5.e Fitted hexagon refined as free rotating group:
 C30(C31,C32,C33,C34,N2), C38(C37,C36,C35,C40,C39)
5.f Idealised Me refined as rotating group:
 C9(H9A,H9B,H9C), C18(H18A,H18B,H18C), C41(H41A,H41B,H41C)
;
_shelx_shelxl_version_number 2014/7
_olex2_submission_special_instructions 'No special instructions were received'

loop_
_space_group_symop_operation_xyz
'x, y, z'
'-x+1/2, y, -z+1/2'
'-x, -y, -z'
'x-1/2, -y, z-1/2'

loop_
_atom_site_label
_atom_site_type_symbol
_atom_site_fract_x
_atom_site_fract_y
_atom_site_fract_z
_atom_site_U_iso_or_equiv
_atom_site_adp_type
_atom_site_occupancy
_atom_site_site_symmetry_order
_atom_site_calc_flag
_atom_site_refinement_flags_posn
_atom_site_refinement_flags_adp
_atom_site_refinement_flags_occupancy
_atom_site_disorder_assembly
_atom_site_disorder_group
Br1 Br 0.26906(2) 0.36485(4) 0.46788(2) 0.02347(12) Uani 1 1 d . . . . .
Br2 Br -0.08747(2) 0.46720(4) 0.14589(2) 0.02283(12) Uani 1 1 d . . . . .
O2 O 0.00061(13) 0.6241(3) 0.28023(11) 0.0229(5) Uani 1 1 d D . . . .
H2 H -0.0426 0.6563 0.2779 0.12(3) Uiso 1 1 d DR . . A 1
O3 O 0.13106(13) 0.5584(3) 0.38561(12) 0.0254(5) Uani 1 1 d D . . . .
H3 H 0.0918 0.5859 0.3524 0.051(15) Uiso 1 1 d DR . . . .
O4 O 0.39860(13) 0.5714(3) 0.46689(11) 0.0221(5) Uani 1 1 d D . . . .
H4 H 0.435(2) 0.604(6) 0.460(3) 0.038(13) Uiso 1 1 d D . . . .
O5 O -0.01971(13) 0.6543(3) 0.06290(11) 0.0234(5) Uani 1 1 d D . . . .
H5 H -0.0487 0.5958 0.0318 0.035 Uiso 1 1 d DR . . . .
C1 C 0.10223(17) 0.8796(4) 0.20742(16) 0.0185(6) Uani 1 1 d . . . . .
H1 H 0.1416 0.9590 0.2199 0.022 Uiso 1 1 calc R . . . .
C2 C 0.07058(17) 0.8255(4) 0.14407(15) 0.0180(6) Uani 1 1 d . . . . .
C3 C 0.01187(18) 0.7048(4) 0.12596(15) 0.0199(6) Uani 1 1 d . . . . .
C4 C -0.01140(17) 0.6388(4) 0.17140(16) 0.0195(6) Uani 1 1 d . . . . .
C5 C 0.02066(18) 0.6958(4) 0.23470(16) 0.0204(6) Uani 1 1 d . . . . .
C6 C 0.07766(17) 0.8204(4) 0.25305(15) 0.0169(6) Uani 1 1 d . . . . .
C7 C 0.11230(17) 0.8873(4) 0.32184(15) 0.0187(6) Uani 1 1 d . . . . .
H7 H 0.0787 0.8502 0.3420 0.022 Uiso 1 1 calc R . . . .
C8 C 0.11465(19) 1.0827(4) 0.32464(16) 0.0217(6) Uani 1 1 d . . . . .
H8A H 0.1406 1.1189 0.3689 0.026 Uiso 1 1 calc R . . . .
H8B H 0.1435 1.1247 0.3014 0.026 Uiso 1 1 calc R . . . .
C9 C 0.0345(2) 1.1602(5) 0.2957(2) 0.0330(8) Uani 1 1 d . . . . .
H9A H 0.0099 1.1305 0.2511 0.050 Uiso 1 1 calc GR . . . .
H9B H 0.0381 1.2820 0.3000 0.050 Uiso 1 1 calc GR . . . .
H9C H 0.0054 1.1167 0.3178 0.050 Uiso 1 1 calc GR . . . .
C10 C 0.25745(19) 0.8795(4) 0.36448(15) 0.0189(6) Uani 1 1 d . . . . .
H10 H 0.2550 0.9825 0.3436 0.023 Uiso 1 1 calc R . . . .
C11 C 0.18955(18) 0.8046(4) 0.35908(14) 0.0186(6) Uani 1 1 d . . . . .
C12 C 0.19340(18) 0.6454(4) 0.38900(15) 0.0183(6) Uani 1 1 d . . . . .
C13 C 0.26466(18) 0.5736(4) 0.42468(15) 0.0199(6) Uani 1 1 d . . . . .
C14 C 0.33154(18) 0.6517(4) 0.43029(15) 0.0191(6) Uani 1 1 d . . . . .
C15 C 0.32947(18) 0.8078(4) 0.39986(14) 0.0173(6) Uani 1 1 d . . . . .
C16 C 0.40283(18) 0.8960(4) 0.40551(15) 0.0187(6) Uani 1 1 d . . . . .
H16 H 0.4422 0.8661 0.4478 0.022 Uiso 1 1 calc R . . . .
C17 C 0.39708(19) 1.0914(4) 0.40321(16) 0.0219(6) Uani 1 1 d . . . . .
H17A H 0.3558 1.1254 0.3632 0.026 Uiso 1 1 calc R . . . .
H17B H 0.3848 1.1306 0.4381 0.026 Uiso 1 1 calc R . . . .
C18 C 0.4705(2) 1.1776(4) 0.40849(17) 0.0260(7) Uani 1 1 d . . . . .
H18A H 0.4777 1.1576 0.3699 0.039 Uiso 1 1 calc GR . . . .
H18B H 0.5129 1.1313 0.4445 0.039 Uiso 1 1 calc GR . . . .
H18C H 0.4671 1.2980 0.4144 0.039 Uiso 1 1 calc GR . . . .
O6 O -0.12666(19) 0.7058(4) 0.27508(17) 0.0475(8) Uani 1 1 d . . . . .
N1 N -0.15061(18) 0.5822(5) 0.30340(17) 0.0352(7) Uani 1 1 d . . . . .
C19 C -0.1376(2) 0.4172(6) 0.2967(2) 0.0370(9) Uani 1 1 d . . . . .
H19 H -0.1086 0.3866 0.2743 0.044 Uiso 1 1 calc R . . . .
C20 C -0.1667(2) 0.2928(6) 0.3225(2) 0.0370(9) Uani 1 1 d . . . . .
H20 H -0.1574 0.1787 0.3172 0.044 Uiso 1 1 calc R . . . .
C21 C -0.2101(2) 0.3353(5) 0.35665(19) 0.0312(8) Uani 1 1 d . . . . .
C22 C -0.2187(2) 0.5082(5) 0.36521(19) 0.0331(8) Uani 1 1 d . . . . .
H22 H -0.2445 0.5423 0.3898 0.040 Uiso 1 1 calc R . . . .
C23 C -0.1899(2) 0.6296(5) 0.3381(2) 0.0373(9) Uani 1 1 d . . . . .
H23 H -0.1973 0.7446 0.3436 0.045 Uiso 1 1 calc R . . . .
C24 C -0.2488(2) 0.2037(5) 0.37886(18) 0.0279(7) Uani 1 1 d . . . . .
C25 C -0.2531(2) 0.2180(5) 0.43835(18) 0.0313(8) Uani 1 1 d . . . . .
H25 H -0.2292 0.3084 0.4655 0.038 Uiso 1 1 calc R . . . .
C26 C -0.2927(2) 0.0979(5) 0.45664(19) 0.0337(8) Uani 1 1 d . . . . .
H26 H -0.2943 0.1068 0.4966 0.040 Uiso 1 1 calc R . . . .
C27 C -0.3301(2) -0.0356(5) 0.41648(19) 0.0317(8) Uani 1 1 d . . . . .
H27 H -0.3578 -0.1138 0.4289 0.038 Uiso 1 1 calc R . . . .
C28 C -0.3261(2) -0.0520(5) 0.3577(2) 0.0370(9) Uani 1 1 d . . . . .
H28 H -0.3506 -0.1421 0.3306 0.044 Uiso 1 1 calc R . . . .
C29 C -0.2853(3) 0.0664(5) 0.33916(19) 0.0360(8) Uani 1 1 d . . . . .
H29 H -0.2822 0.0541 0.2998 0.043 Uiso 1 1 calc R . . . .
O7 O 0.0939(9) -0.0091(18) 0.5781(7) 0.095(4) Uani 0.5 1 d D . . B -1
C30 C 0.0880(5) 0.2128(11) 0.5075(4) 0.063(4) Uani 0.5 1 d . U . B -1
H30 H 0.1229 0.1633 0.4940 0.075 Uiso 0.5 1 calc R . . B -1
C31 C 0.0583(6) 0.3733(11) 0.4850(4) 0.070(4) Uani 0.5 1 d G U . B -1
H31 H 0.0732 0.4311 0.4566 0.083 Uiso 0.5 1 calc R . . B -1
C32 C 0.0061(6) 0.4473(9) 0.5051(5) 0.064(4) Uani 0.5 1 d G U . B -1
C33 C -0.0163(6) 0.3610(12) 0.5476(5) 0.076(4) Uani 0.5 1 d G . . B -1
H33 H -0.0512 0.4105 0.5610 0.091 Uiso 0.5 1 calc R . . B -1
C34 C 0.0134(6) 0.2005(12) 0.5700(5) 0.088(4) Uani 0.5 1 d G U . B -1
H34 H -0.0016 0.1428 0.5984 0.106 Uiso 0.5 1 calc R . . B -1
N2 N 0.0656(5) 0.1265(9) 0.5499(4) 0.060(3) Uani 0.5 1 d DG U . B -1
C38 C -0.0863(6) 0.9603(11) 0.4428(5) 0.068(5) Uani 0.5 1 d . . . B -1
H38 H -0.1062 1.0678 0.4281 0.081 Uiso 0.5 1 calc R . . B -1
C37 C -0.0359(7) 0.8850(12) 0.4210(5) 0.090(3) Uani 0.5 1 d G U . B -1
H37 H -0.0222 0.9421 0.3917 0.108 Uiso 0.5 1 calc R . . B -1
C36 C -0.0062(6) 0.7243(12) 0.4430(5) 0.063(4) Uani 0.5 1 d G . . B -1
H36 H 0.0275 0.6739 0.4284 0.076 Uiso 0.5 1 calc R . . B -1
C35 C -0.0267(6) 0.6389(11) 0.4867(5) 0.074(4) Uani 0.5 1 d G . . B -1
C40 C -0.0771(6) 0.7142(14) 0.5085(5) 0.077(5) Uani 0.5 1 d G . . B -1
H40 H -0.0908 0.6571 0.5378 0.092 Uiso 0.5 1 calc R . . B -1
C39 C -0.1069(6) 0.8749(15) 0.4865(5) 0.090(5) Uani 0.5 1 d G . . B -1
H39 H -0.1405 0.9253 0.5011 0.108 Uiso 0.5 1 calc R . . B -1
O1 O 0.2500 0.1934(4) 0.2500 0.0263(7) Uani 1 2 d S T P . .
C41 C 0.1778(3) 0.4476(6) 0.2304(3) 0.0553(13) Uani 1 1 d . . . . .
H41A H 0.1356 0.3709 0.2201 0.083 Uiso 1 1 calc GR . . . .
H41B H 0.1708 0.5155 0.1934 0.083 Uiso 1 1 calc GR . . . .
H41C H 0.1808 0.5208 0.2649 0.083 Uiso 1 1 calc GR . . . .
C42 C 0.2500 0.3476(6) 0.2500 0.0286(11) Uani 1 2 d S T P . .

loop_
_atom_site_aniso_label
_atom_site_aniso_U_11
_atom_site_aniso_U_22
_atom_site_aniso_U_33
_atom_site_aniso_U_23
_atom_site_aniso_U_13
_atom_site_aniso_U_12
Br1 0.02245(19) 0.02027(18) 0.0239(2) 0.00595(12) 0.00566(14) 0.00034(12)
Br2 0.01905(19) 0.02292(19) 0.0243(2) -0.00247(12) 0.00662(14) -0.00587(12)
O2 0.0202(11) 0.0268(12) 0.0205(11) 0.0031(9) 0.0073(9) -0.0038(9)
O3 0.0173(11) 0.0301(12) 0.0235(12) 0.0076(10) 0.0031(9) -0.0027(9)
O4 0.0159(10) 0.0252(11) 0.0212(11) 0.0080(9) 0.0036(9) 0.0042(9)
O5 0.0206(11) 0.0297(12) 0.0154(11) -0.0062(9) 0.0029(9) -0.0050(9)
C1 0.0140(14) 0.0185(14) 0.0192(15) -0.0002(11) 0.0029(12) 0.0025(11)
C2 0.0157(14) 0.0187(14) 0.0179(15) 0.0008(12) 0.0053(12) 0.0014(11)
C3 0.0183(14) 0.0192(14) 0.0191(15) -0.0012(12) 0.0045(12) 0.0022(12)
C4 0.0124(14) 0.0204(15) 0.0217(16) 0.0000(12) 0.0030(12) 0.0008(11)
C5 0.0202(15) 0.0202(14) 0.0202(15) 0.0021(12) 0.0077(12) 0.0015(12)
C6 0.0154(14) 0.0169(13) 0.0168(15) 0.0005(11) 0.0049(12) 0.0040(11)
C7 0.0155(14) 0.0230(15) 0.0148(14) -0.0005(12) 0.0035(12) 0.0003(12)
C8 0.0218(15) 0.0225(15) 0.0182(15) -0.0025(12) 0.0055(12) 0.0029(12)
C9 0.0264(18) 0.0278(17) 0.040(2) 0.0000(15) 0.0085(16) 0.0073(14)
C10 0.0227(15) 0.0197(14) 0.0131(14) 0.0011(11) 0.0062(12) 0.0001(12)
C11 0.0202(15) 0.0211(15) 0.0122(14) 0.0002(11) 0.0043(12) 0.0024(12)
C12 0.0189(15) 0.0208(15) 0.0133(14) 0.0004(11) 0.0046(12) -0.0023(12)
C13 0.0208(15) 0.0192(14) 0.0164(14) 0.0018(12) 0.0043(12) 0.0033(12)
C14 0.0180(15) 0.0226(15) 0.0133(14) -0.0009(11) 0.0030(12) 0.0025(12)
C15 0.0195(14) 0.0194(14) 0.0121(13) 0.0010(11) 0.0057(11) 0.0008(12)
C16 0.0180(14) 0.0210(15) 0.0140(14) -0.0013(12) 0.0033(11) -0.0001(12)
C17 0.0233(16) 0.0215(15) 0.0194(15) -0.0011(12) 0.0070(13) -0.0014(13)
C18 0.0267(17) 0.0255(16) 0.0227(16) -0.0038(13) 0.0071(14) -0.0072(13)
O6 0.0454(17) 0.0526(18) 0.0534(19) 0.0233(15) 0.0295(15) 0.0080(14)
N1 0.0276(16) 0.0449(19) 0.0362(18) 0.0070(15) 0.0162(14) 0.0004(14)
C19 0.036(2) 0.047(2) 0.035(2) -0.0005(18) 0.0216(17) 0.0015(18)
C20 0.038(2) 0.041(2) 0.039(2) -0.0038(17) 0.0225(18) -0.0026(17)
C21 0.0262(17) 0.039(2) 0.0285(19) -0.0010(15) 0.0111(15) -0.0020(15)
C22 0.0289(18) 0.039(2) 0.035(2) 0.0009(16) 0.0173(16) -0.0005(16)
C23 0.033(2) 0.039(2) 0.046(2) 0.0021(17) 0.0222(19) 0.0023(16)
C24 0.0253(16) 0.0305(18) 0.0309(18) -0.0006(14) 0.0145(15) 0.0016(14)
C25 0.0359(19) 0.0309(18) 0.0279(18) -0.0057(14) 0.0138(15) -0.0016(15)
C26 0.041(2) 0.0351(19) 0.0291(19) -0.0005(16) 0.0185(17) 0.0024(17)
C27 0.0346(19) 0.0288(18) 0.034(2) 0.0097(15) 0.0165(16) 0.0044(15)
C28 0.041(2) 0.034(2) 0.032(2) -0.0054(16) 0.0108(17) -0.0071(16)
C29 0.046(2) 0.038(2) 0.0263(19) -0.0014(16) 0.0167(17) -0.0038(17)
O7 0.106 0.099(9) 0.082(9) 0.044(7) 0.040(6) 0.009(7)
C30 0.061(7) 0.069(8) 0.069(7) 0.023(6) 0.037(6) 0.000(6)
C31 0.071(7) 0.088(8) 0.059(6) 0.011(6) 0.037(6) -0.007(6)
C32 0.060(6) 0.079(9) 0.066(7) -0.016(8) 0.037(5) -0.007(7)
C33 0.076(9) 0.095(12) 0.077(9) 0.021(8) 0.052(8) 0.019(8)
C34 0.084 0.089(9) 0.096(9) 0.007(7) 0.043(6) -0.011(7)
N2 0.058(5) 0.077(6) 0.063(5) -0.013(5) 0.042(5) -0.016(5)
C38 0.072(9) 0.046(8) 0.064(11) 0.015(8) 0.006(8) 0.014(6)
C37 0.091 0.096 0.086(8) 0.002(7) 0.040(6) 0.000(7)
C36 0.078(9) 0.062(9) 0.083(9) 0.012(7) 0.067(8) 0.016(7)
C35 0.071(9) 0.075(10) 0.078(9) 0.005(8) 0.033(8) 0.010(7)
C40 0.071(8) 0.092(12) 0.069(9) 0.045(9) 0.029(7) 0.022(8)
C39 0.080(10) 0.093(12) 0.092 0.012(10) 0.029(8) 0.003(9)
O1 0.0271(17) 0.0202(16) 0.0264(17) 0.000 0.0057(14) 0.000
C41 0.071(3) 0.044(3) 0.049(3) 0.006(2) 0.023(3) 0.030(2)
C42 0.042(3) 0.024(2) 0.019(2) 0.000 0.011(2) 0.000

loop_
_atom_type_symbol
_atom_type_description
_atom_type_scat_dispersion_real
_atom_type_scat_dispersion_imag
_atom_type_scat_source
C C 0.0181 0.0091 'International Tables Vol C Tables 4.2.6.8 and 6.1.1.4'
H H 0.0000 0.0000 'International Tables Vol C Tables 4.2.6.8 and 6.1.1.4'
Br Br -0.6763 1.2805 'International Tables Vol C Tables 4.2.6.8 and 6.1.1.4'
N N 0.0311 0.0180 'International Tables Vol C Tables 4.2.6.8 and 6.1.1.4'
O O 0.0492 0.0322 'International Tables Vol C Tables 4.2.6.8 and 6.1.1.4'

loop_
_exptl_crystal_face_index_h
_exptl_crystal_face_index_k
_exptl_crystal_face_index_l
_exptl_crystal_face_perp_dist
_exptl_oxdiff_crystal_face_indexfrac_h
_exptl_oxdiff_crystal_face_indexfrac_k
_exptl_oxdiff_crystal_face_indexfrac_l
_exptl_oxdiff_crystal_face_x
_exptl_oxdiff_crystal_face_y
_exptl_oxdiff_crystal_face_z
-12 1 2 0.0118 -12.0066 0.9966 2.0089 0.0710 0.6206 0.8088
12 0 -2 0.0228 12.0035 0.0032 -2.0094 -0.0781 -0.4444 -0.8953
-1 5 2 0.0235 -1.0138 4.9997 1.9975 0.0973 0.9006 -0.4036
0 -5 -2 0.0374 0.0134 -5.0000 -1.9966 -0.1022 -0.8620 0.4824
3 1 12 0.0059 3.0108 1.0059 11.9922 0.8350 -0.0528 -0.6221
-6 -1 -8 0.0141 -6.0080 -1.0052 -7.9912 -0.5742 0.1309 0.7586
-10 -2 10 0.0244 -9.9881 -1.9988 10.0056 0.6538 -0.0606 0.7112
9 2 -12 0.0305 8.9856 1.9976 -12.0039 -0.7966 0.1180 -0.5826
1 -5 5 0.0283 1.0211 -4.9967 4.9998 0.3853 -0.9666 0.2290

loop_
_geom_angle_atom_site_label_1
_geom_angle_atom_site_label_2
_geom_angle_atom_site_label_3
_geom_angle
_geom_angle_site_symmetry_1
_geom_angle_site_symmetry_3
C5 O2 H2 113.8 . .
C12 O3 H3 111.4 . .
C14 O4 H4 114(4) . .
C3 O5 H5 154.5 . .
C2 C1 H1 118.6 . .
C2 C1 C6 122.9(3) . .
C6 C1 H1 118.6 . .
C1 C2 C3 118.0(3) . .
C1 C2 C16 121.9(3) . 2
C3 C2 C16 120.1(3) . 2
O5 C3 C2 117.4(3) . .
O5 C3 C4 122.6(3) . .
C4 C3 C2 120.0(3) . .
C3 C4 Br2 118.7(2) . .
C3 C4 C5 121.1(3) . .
C5 C4 Br2 120.2(2) . .
O2 C5 C4 121.0(3) . .
O2 C5 C6 119.3(3) . .
C4 C5 C6 119.6(3) . .
C1 C6 C5 118.3(3) . .
C1 C6 C7 121.3(3) . .
C5 C6 C7 120.4(3) . .
C6 C7 H7 106.9 . .
C6 C7 C8 112.3(3) . .
C8 C7 H7 106.9 . .
C11 C7 C6 110.0(2) . .
C11 C7 H7 106.9 . .
C11 C7 C8 113.4(3) . .
C7 C8 H8A 109.3 . .
C7 C8 H8B 109.3 . .
H8A C8 H8B 107.9 . .
C9 C8 C7 111.8(3) . .
C9 C8 H8A 109.3 . .
C9 C8 H8B 109.3 . .
C8 C9 H9A 109.5 . .
C8 C9 H9B 109.5 . .
C8 C9 H9C 109.5 . .
H9A C9 H9B 109.5 . .
H9A C9 H9C 109.5 . .
H9B C9 H9C 109.5 . .
C11 C10 H10 118.3 . .
C11 C10 C15 123.4(3) . .
C15 C10 H10 118.3 . .
C10 C11 C7 122.4(3) . .
C10 C11 C12 118.1(3) . .
C12 C11 C7 119.6(3) . .
O3 C12 C11 123.3(3) . .
O3 C12 C13 117.7(3) . .
C13 C12 C11 119.0(3) . .
C12 C13 Br1 118.5(2) . .
C14 C13 Br1 119.6(2) . .
C14 C13 C12 121.9(3) . .
O4 C14 C13 117.4(3) . .
O4 C14 C15 122.2(3) . .
C13 C14 C15 120.4(3) . .
C10 C15 C16 121.7(3) . .
C14 C15 C10 117.2(3) . .
C14 C15 C16 121.1(3) . .
C2 C16 C15 110.7(2) 2 .
C2 C16 H16 106.7 2 .
C2 C16 C17 112.1(3) 2 .
C15 C16 H16 106.7 . .
C15 C16 C17 113.4(3) . .
C17 C16 H16 106.7 . .
C16 C17 H17A 109.0 . .
C16 C17 H17B 109.0 . .
H17A C17 H17B 107.8 . .
C18 C17 C16 112.8(3) . .
C18 C17 H17A 109.0 . .
C18 C17 H17B 109.0 . .
C17 C18 H18A 109.5 . .
C17 C18 H18B 109.5 . .
C17 C18 H18C 109.5 . .
H18A C18 H18B 109.5 . .
H18A C18 H18C 109.5 . .
H18B C18 H18C 109.5 . .
O6 N1 C23 117.9(4) . .
C19 N1 O6 121.5(3) . .
C19 N1 C23 120.6(4) . .
N1 C19 H19 119.7 . .
N1 C19 C20 120.6(4) . .
C20 C19 H19 119.7 . .
C19 C20 H20 119.5 . .
C19 C20 C21 120.9(4) . .
C21 C20 H20 119.5 . .
C20 C21 C24 121.7(4) . .
C22 C21 C20 116.3(4) . .
C22 C21 C24 121.8(3) . .
C21 C22 H22 119.3 . .
C23 C22 C21 121.4(4) . .
C23 C22 H22 119.3 . .
N1 C23 C22 120.1(4) . .
N1 C23 H23 120.0 . .
C22 C23 H23 120.0 . .
C25 C24 C21 121.1(3) . .
C29 C24 C21 120.3(3) . .
C29 C24 C25 118.6(3) . .
C24 C25 H25 120.0 . .
C26 C25 C24 120.0(4) . .
C26 C25 H25 120.0 . .
C25 C26 H26 119.4 . .
C25 C26 C27 121.1(4) . .
C27 C26 H26 119.4 . .
C26 C27 H27 120.2 . .
C26 C27 C28 119.6(4) . .
C28 C27 H27 120.2 . .
C27 C28 H28 120.1 . .
C27 C28 C29 119.9(4) . .
C29 C28 H28 120.1 . .
C24 C29 H29 119.6 . .
C28 C29 C24 120.9(4) . .
C28 C29 H29 119.6 . .
C31 C30 H30 120.0 . .
C31 C30 N2 120.0 . .
N2 C30 H30 120.0 . .
C30 C31 H31 120.0 . .
C30 C31 C32 120.0 . .
C32 C31 H31 120.0 . .
C31 C32 C35 124.1(7) . .
C33 C32 C31 120.0 . .
C33 C32 C35 115.7(7) . .
C32 C33 H33 120.0 . .
C32 C33 C34 120.0 . .
C34 C33 H33 120.0 . .
C33 C34 H34 120.0 . .
N2 C34 C33 120.0 . .
N2 C34 H34 120.0 . .
O7 N2 C30 125.6(8) . .
O7 N2 C34 114.0(8) . .
C34 N2 C30 120.0 . .
C37 C38 H38 120.0 . .
C37 C38 C39 120.0 . .
C39 C38 H38 120.0 . .
C38 C37 H37 120.0 . .
C36 C37 C38 120.0 . .
C36 C37 H37 120.0 . .
C37 C36 H36 120.0 . .
C35 C36 C37 120.0 . .
C35 C36 H36 120.0 . .
C36 C35 C32 116.0(7) . .
C36 C35 C40 120.0 . .
C40 C35 C32 123.8(7) . .
C35 C40 H40 120.0 . .
C35 C40 C39 120.0 . .
C39 C40 H40 120.0 . .
C38 C39 H39 120.0 . .
C40 C39 C38 120.0 . .
C40 C39 H39 120.0 . .
H41A C41 H41B 109.5 . .
H41A C41 H41C 109.5 . .
H41B C41 H41C 109.5 . .
C42 C41 H41A 109.5 . .
C42 C41 H41B 109.5 . .
C42 C41 H41C 109.5 . .
O1 C42 C41 121.7(3) . .
O1 C42 C41 121.7(3) . 2
C41 C42 C41 116.7(6) 2 .

loop_
_geom_bond_atom_site_label_1
_geom_bond_atom_site_label_2
_geom_bond_distance
_geom_bond_site_symmetry_2
Br1 C13 1.896(3) .
Br2 C4 1.895(3) .
O2 H2 0.8484 .
O2 C5 1.371(4) .
O3 H3 0.8501 .
O3 C12 1.354(4) .
O4 H4 0.82(2) .
O4 C14 1.369(4) .
O5 H5 0.8384 .
O5 C3 1.373(4) .
C1 H1 0.9300 .
C1 C2 1.387(5) .
C1 C6 1.391(5) .
C2 C3 1.400(5) .
C2 C16 1.526(4) 2
C3 C4 1.389(5) .
C4 C5 1.394(5) .
C5 C6 1.398(5) .
C6 C7 1.527(4) .
C7 H7 0.9800 .
C7 C8 1.534(4) .
C7 C11 1.521(4) .
C8 H8A 0.9700 .
C8 H8B 0.9700 .
C8 C9 1.531(5) .
C9 H9A 0.9600 .
C9 H9B 0.9600 .
C9 H9C 0.9600 .
C10 H10 0.9300 .
C10 C11 1.391(5) .
C10 C15 1.403(5) .
C11 C12 1.411(4) .
C12 C13 1.394(5) .
C13 C14 1.382(5) .
C14 C15 1.401(4) .
C15 C16 1.529(4) .
C16 C2 1.526(4) 2
C16 H16 0.9800 .
C16 C17 1.536(4) .
C17 H17A 0.9700 .
C17 H17B 0.9700 .
C17 C18 1.525(5) .
C18 H18A 0.9600 .
C18 H18B 0.9600 .
C18 H18C 0.9600 .
O6 N1 1.347(5) .
N1 C19 1.339(6) .
N1 C23 1.353(6) .
C19 H19 0.9300 .
C19 C20 1.373(6) .
C20 H20 0.9300 .
C20 C21 1.399(6) .
C21 C22 1.389(6) .
C21 C24 1.479(5) .
C22 H22 0.9300 .
C22 C23 1.372(6) .
C23 H23 0.9300 .
C24 C25 1.401(5) .
C24 C29 1.398(6) .
C25 H25 0.9300 .
C25 C26 1.380(6) .
C26 H26 0.9300 .
C26 C27 1.383(6) .
C27 H27 0.9300 .
C27 C28 1.385(6) .
C28 H28 0.9300 .
C28 C29 1.389(6) .
C29 H29 0.9300 .
O7 N2 1.247(11) .
C30 H30 0.9300 .
C30 C31 1.3900 .
C30 N2 1.3900 .
C31 H31 0.9300 .
C31 C32 1.3900 .
C32 C33 1.3900 .
C32 C35 1.617(13) .
C33 H33 0.9300 .
C33 C34 1.3900 .
C34 H34 0.9300 .
C34 N2 1.3900 .
C38 H38 0.9300 .
C38 C37 1.3900 .
C38 C39 1.3900 .
C37 H37 0.9300 .
C37 C36 1.3900 .
C36 H36 0.9300 .
C36 C35 1.3900 .
C35 C40 1.3900 .
C40 H40 0.9300 .
C40 C39 1.3900 .
C39 H39 0.9300 .
O1 C42 1.209(6) .
C41 H41A 0.9600 .
C41 H41B 0.9600 .
C41 H41C 0.9600 .
C41 C42 1.494(6) .
C42 C41 1.494(6) 2
